data_4344359
loop_
_publ_author_name
'Vogt, L. H.'
'Wiberley, S. E.'
'Katz, J. L.'

_publ_section_title
;
 The Crystal and Molecular Structure of Ruthenium-Sulfur Dioxide
 Coordination Compounds. I. Chlorotetraammine(sulfur dioxide)ruthenium(II)
 Chloride
;
_journal_name_full 'Inorganic Chemistry'
_journal_page_first 1157
_journal_page_last 1163
_journal_volume 4
_journal_year 1965
_chemical_formula_sum 'Cl2 H12 N4 O2 Ru S'
_chemical_name_systematic '(Ru (N H3)4 (S O2) Cl) Cl'
_space_group_IT_number 62
_symmetry_space_group_name_Hall '-P 2c 2n'
_symmetry_space_group_name_H-M 'P n a m'
_cell_angle_alpha 90
_cell_angle_beta 90
_cell_angle_gamma 90
_cell_formula_units_Z 4
_cell_length_a 13.962
_cell_length_b 9.308
_cell_length_c 7.312
_cell_volume 950.255
_citation_journal_id_ASTM INOCAJ
_cod_data_source_file Vogt_INOCAJ_1965_1064.cif
_cod_data_source_block H12Cl2N4O2Ru1S1
_cod_original_sg_symbol_Hall '-P 2ac 2n (-x,z,y)'
_cod_original_formula_sum 'H12 Cl2 N4 O2 Ru1 S1'
_cod_database_code 4344359

loop_
_symmetry_equiv_pos_as_xyz
x,y,z
-x+1/2,y+1/2,-z
x+1/2,-y+1/2,-z+1/2
-x,-y,z+1/2
-x,-y,-z
x-1/2,-y-1/2,z
-x-1/2,y-1/2,z-1/2
x,y,-z-1/2

loop_
_atom_site_label
_atom_site_type_symbol
_atom_site_fract_x
_atom_site_fract_y
_atom_site_fract_z
_atom_site_occupancy
_atom_site_U_iso_or_equiv
_atom_site_attached_hydrogens
N1 N-3 -0.0126 0.2899 0.4529 1 0.0 3
Cl2 Cl-1 0.1503 0.4324 -0.25 1 0.0 0
O2 O-2 0.1299 0.5469 0.25 1 0.0 0
O1 O-2 0.2699 0.3986 0.25 1 0.0 0
Cl1 Cl-1 0.0028 -0.0087 0.25 1 0.0 0
Ru1 Ru+2 0.0857 0.2189 0.25 1 0.0 0
N2 N-3 0.1748 0.13 0.4568 1 0.0 3
S1 S+4 0.1653 0.4068 0.25 1 0.0 0
